data_4507481
loop_
_publ_author_name
'Karpinska, Jolanta'
'Erxleben, Andrea'
'McArdle, Patrick'

_publ_section_title
;
 Applications of Low Temperature Gradient Sublimation in Vacuo: Rapid
 Production of High Quality Crystals. The First Solvent-Free Crystals of
 Ethinyl Estradiol
;
_journal_issue 3
_journal_name_full 'Crystal Growth &amp; Design'
_journal_page_first 1122
_journal_paper_doi 10.1021/cg301479c
_journal_volume 13
_journal_year 2013
_chemical_absolute_configuration unk
_chemical_formula_sum 'C20 H24 O2'
_chemical_formula_weight 296.39
_chemical_name_systematic
;
 ?
;
_space_group_IT_number 19
_space_group_name_Hall 'P 2ac 2ab'
_symmetry_cell_setting orthorhombic
_symmetry_space_group_name_Hall 'P 2ac 2ab'
_symmetry_space_group_name_H-M 'P 21 21 21'
_atom_sites_solution_hydrogens geom
_atom_sites_solution_primary direct
_atom_sites_solution_secondary difmap
_audit_creation_method SHELXL-97
_cell_angle_alpha 90.00
_cell_angle_beta 90.00
_cell_angle_gamma 90.00
_cell_formula_units_Z 8
_cell_length_a 6.8664(3)
_cell_length_b 20.9003(11)
_cell_length_c 22.0448(8)
_cell_measurement_reflns_used 2754
_cell_measurement_temperature 150.1
_cell_measurement_theta_max 29.1217
_cell_measurement_theta_min 2.9325
_cell_volume 3163.6(2)
_computing_cell_refinement
;
CrysAlisPro, Oxford Diffraction Ltd.,
Version 1.171.34.36 (release 02-08-2010 CrysAlis171 .NET)
(compiled Aug  2 2010,13:00:58)
;
_computing_data_collection
;
CrysAlisPro, Oxford Diffraction Ltd.,
Version 1.171.34.36 (release 02-08-2010 CrysAlis171 .NET)
(compiled Aug  2 2010,13:00:58)
;
_computing_data_reduction
;
CrysAlisPro, Oxford Diffraction Ltd.,
Version 1.171.34.36 (release 02-08-2010 CrysAlis171 .NET)
(compiled Aug  2 2010,13:00:58)
;
_computing_molecular_graphics
;
 ORTEX, McArdle, P. (1995) J.Appl.Cryst.,28,65-65
;
_computing_publication_material
;
 Ciftab, G.M. Sheldrick, G.M. (2008) Acta Crystallogr.,D64,112-122
;
_computing_structure_refinement
;
 SHELXL-97/2, G.M. Sheldrick, G.M. (2008) Acta Crystallogr.,D64,112-122
;
_computing_structure_solution
;
 SHELXS-97, Sheldrick, G.M. (2008) Acta Crystallogr.,D64,112-122
;
_diffrn_ambient_temperature 150.1
_diffrn_detector_area_resol_mean 16.1048
_diffrn_measured_fraction_theta_full 0.998
_diffrn_measured_fraction_theta_max 0.998
_diffrn_measurement_details
;
  1 omega  -69.00    9.00   1.0000   25.0000
omega____ theta____ kappa____ phi______ frames
    -      -18.3278  -77.0000   60.0000 78
  
  2 omega   14.00   48.00   1.0000   25.0000
omega____ theta____ kappa____ phi______ frames
    -       18.7966   37.0000 -180.0000 34
  
  3 omega   -7.00   25.00   1.0000   25.0000
omega____ theta____ kappa____ phi______ frames
    -       18.7966   91.0000 -160.0000 32
  
;
_diffrn_measurement_device_type 'Xcalibur, Sapphire3'
_diffrn_measurement_method '\w scans'
_diffrn_orient_matrix_UB_11 -0.0279935000
_diffrn_orient_matrix_UB_12 0.0246862000
_diffrn_orient_matrix_UB_21 -0.0305585000
_diffrn_orient_matrix_UB_22 0.0190316000
_diffrn_orient_matrix_UB_23 0.0248881000
_diffrn_orient_matrix_UB_31 0.0945780000
_diffrn_orient_matrix_UB_32 0.0134573000
_diffrn_orient_matrix_UB_33 0.0020323000
_diffrn_radiation_monochromator graphite
_diffrn_radiation_source 'Enhance (Mo) X-ray Source'
_diffrn_radiation_type 'Mo K\a'
_diffrn_radiation_wavelength 0.7107
_diffrn_reflns_av_R_equivalents 0.0424
_diffrn_reflns_limit_h_max 5
_diffrn_reflns_limit_h_min -8
_diffrn_reflns_limit_k_max 10
_diffrn_reflns_limit_k_min -25
_diffrn_reflns_limit_l_max 14
_diffrn_reflns_limit_l_min -26
_diffrn_reflns_number 9428
_diffrn_reflns_theta_full 25.34
_diffrn_reflns_theta_max 25.35
_diffrn_reflns_theta_min 2.94
_exptl_absorpt_coefficient_mu 0.078
_exptl_absorpt_correction_T_max 1.00000
_exptl_absorpt_correction_T_min 0.88116
_exptl_absorpt_correction_type multi-scan
_exptl_absorpt_process_details
;
CrysAlisPro, Oxford Diffraction Ltd.,
Version 1.171.34.36 (release 02-08-2010 CrysAlis171 .NET)
(compiled Aug  2 2010,13:00:58)
Empirical absorption correction using spherical harmonics,
 implemented in SCALE3 ABSPACK scaling algorithm.
;
_exptl_crystal_colour Colourless
_exptl_crystal_density_diffrn 1.245
_exptl_crystal_density_method 'not measured'
_exptl_crystal_description Parallelepiped
_exptl_crystal_F_000 1280
_exptl_crystal_size_max 0.60
_exptl_crystal_size_mid 0.40
_exptl_crystal_size_min 0.20
_refine_diff_density_max 0.198
_refine_diff_density_min -0.209
_refine_diff_density_rms 0.056
_refine_ls_abs_structure_details 'Flack H D (1983), Acta Cryst. A39, 876-881'
_refine_ls_abs_structure_Flack 0.7(17)
_refine_ls_extinction_method none
_refine_ls_goodness_of_fit_ref 1.027
_refine_ls_hydrogen_treatment mixed
_refine_ls_matrix_type full
_refine_ls_number_parameters 415
_refine_ls_number_reflns 5434
_refine_ls_number_restraints 4
_refine_ls_restrained_S_all 1.026
_refine_ls_R_factor_all 0.0991
_refine_ls_R_factor_gt 0.0626
_refine_ls_shift/su_max 0.000
_refine_ls_shift/su_mean 0.000
_refine_ls_structure_factor_coef Fsqd
_refine_ls_weighting_details 'calc w=1/[\s^2^(Fo^2^)+(0.0337P)^2^+0.0000P] where P=(Fo^2^+2Fc^2^)/3'
_refine_ls_weighting_scheme calc
_refine_ls_wR_factor_gt 0.1001
_refine_ls_wR_factor_ref 0.1145
_reflns_number_gt 3926
_reflns_number_total 5434
_reflns_threshold_expression >2sigma(I)
_cod_data_source_file cg301479c_si_002.cif
_cod_data_source_block EE
_cod_original_sg_symbol_H-M P212121
_cod_database_code 4507481

loop_
_symmetry_equiv_pos_as_xyz
'x, y, z'
'-x+1/2, -y, z+1/2'
'-x, y+1/2, -z+1/2'
'x+1/2, -y+1/2, -z'

loop_
_atom_site_label
_atom_site_type_symbol
_atom_site_fract_x
_atom_site_fract_y
_atom_site_fract_z
_atom_site_U_iso_or_equiv
_atom_site_adp_type
_atom_site_occupancy
_atom_site_symmetry_multiplicity
_atom_site_calc_flag
_atom_site_refinement_flags
O1 O 0.9500(4) 0.37506(15) 0.58500(10) 0.0330(7) Uani 1 1 d D
O2 O 0.8083(4) 0.10337(13) 0.15715(11) 0.0265(6) Uani 1 1 d D
O3 O 0.2555(4) -0.02127(14) -0.42523(9) 0.0287(7) Uani 1 1 d D
O4 O 0.6256(3) 0.05648(12) 0.05441(10) 0.0234(6) Uani 1 1 d D
C1 C 0.9419(6) 0.35055(19) 0.52682(15) 0.0246(9) Uani 1 1 d .
C2 C 0.7871(5) 0.36211(17) 0.48853(14) 0.0230(9) Uani 1 1 d .
H2 H 0.6854 0.3881 0.5016 0.030 Uiso 1 1 calc R
C3 C 0.7802(5) 0.33548(17) 0.43044(13) 0.0196(8) Uani 1 1 d .
C4 C 0.6030(5) 0.34920(19) 0.39182(14) 0.0248(9) Uani 1 1 d .
H4A H 0.5698 0.3941 0.3955 0.032 Uiso 1 1 calc R
H4B H 0.4940 0.3245 0.4071 0.032 Uiso 1 1 calc R
C5 C 0.6336(5) 0.33337(18) 0.32526(14) 0.0218(9) Uani 1 1 d .
H5A H 0.7175 0.3653 0.3068 0.028 Uiso 1 1 calc R
H5B H 0.5096 0.3340 0.3042 0.028 Uiso 1 1 calc R
C6 C 0.7260(5) 0.26760(17) 0.31919(14) 0.0177(8) Uani 1 1 d .
H6 H 0.6449 0.2367 0.3411 0.023 Uiso 1 1 calc R
C7 C 0.7457(5) 0.24532(17) 0.25350(14) 0.0168(8) Uani 1 1 d .
H7 H 0.8429 0.2732 0.2345 0.022 Uiso 1 1 calc R
C8 C 0.5664(5) 0.2466(2) 0.21229(15) 0.0277(10) Uani 1 1 d .
H8A H 0.5420 0.2894 0.1972 0.036 Uiso 1 1 calc R
H8B H 0.4518 0.2316 0.2337 0.036 Uiso 1 1 calc R
C9 C 0.6205(5) 0.20067(19) 0.15993(14) 0.0264(9) Uani 1 1 d .
H9A H 0.6346 0.2242 0.1223 0.034 Uiso 1 1 calc R
H9B H 0.5199 0.1686 0.1546 0.034 Uiso 1 1 calc R
C10 C 0.8160(5) 0.16865(18) 0.17766(14) 0.0213(9) Uani 1 1 d .
C11 C 0.8240(5) 0.17688(17) 0.24826(14) 0.0189(8) Uani 1 1 d .
C12 C 1.0247(5) 0.17389(19) 0.27817(14) 0.0246(9) Uani 1 1 d .
H12A H 1.1163 0.1988 0.2544 0.032 Uiso 1 1 calc R
H12B H 1.0697 0.1299 0.2785 0.032 Uiso 1 1 calc R
C13 C 1.0206(5) 0.19959(19) 0.34343(14) 0.0267(9) Uani 1 1 d .
H13A H 1.1524 0.2009 0.3592 0.035 Uiso 1 1 calc R
H13B H 0.9457 0.1706 0.3686 0.035 Uiso 1 1 calc R
C14 C 0.9308(5) 0.26709(18) 0.34741(14) 0.0196(8) Uani 1 1 d .
H14 H 1.0118 0.2949 0.3221 0.025 Uiso 1 1 calc R
C15 C 0.9315(5) 0.29631(18) 0.41100(14) 0.0192(8) Uani 1 1 d .
C16 C 1.0877(5) 0.28606(18) 0.45027(15) 0.0261(9) Uani 1 1 d .
H16 H 1.1906 0.2605 0.4375 0.034 Uiso 1 1 calc R
C17 C 1.0941(6) 0.31279(19) 0.50756(15) 0.0276(10) Uani 1 1 d .
H17 H 1.2001 0.3054 0.5328 0.036 Uiso 1 1 calc R
C18 C 0.6871(6) 0.12681(19) 0.27631(15) 0.0304(10) Uani 1 1 d .
H18A H 0.7398 0.0848 0.2700 0.039 Uiso 1 1 calc R
H18B H 0.5613 0.1297 0.2574 0.039 Uiso 1 1 calc R
H18C H 0.6744 0.1347 0.3190 0.039 Uiso 1 1 calc R
C19 C 0.9829(5) 0.2009(2) 0.14811(14) 0.0236(9) Uani 1 1 d .
C20 C 1.1164(6) 0.2255(2) 0.12448(16) 0.0355(11) Uani 1 1 d .
H20 H 1.2223 0.2450 0.1058 0.046 Uiso 1 1 calc R
C21 C 0.2953(5) -0.00753(18) -0.36603(13) 0.0203(9) Uani 1 1 d .
C22 C 0.4672(5) 0.02347(17) -0.35298(14) 0.0192(8) Uani 1 1 d .
H22 H 0.5516 0.0338 -0.3845 0.025 Uiso 1 1 calc R
C23 C 0.5183(5) 0.03981(17) -0.29341(14) 0.0179(8) Uani 1 1 d .
C24 C 0.7113(5) 0.07170(18) -0.28292(13) 0.0228(9) Uani 1 1 d .
H24A H 0.7302 0.1041 -0.3138 0.030 Uiso 1 1 calc R
H24B H 0.8136 0.0401 -0.2877 0.030 Uiso 1 1 calc R
C25 C 0.7319(5) 0.10286(18) -0.22074(13) 0.0210(9) Uani 1 1 d .
H25A H 0.6622 0.1432 -0.2204 0.027 Uiso 1 1 calc R
H25B H 0.8683 0.1117 -0.2128 0.027 Uiso 1 1 calc R
C26 C 0.6517(5) 0.05958(18) -0.17093(13) 0.0171(8) Uani 1 1 d .
H26 H 0.7204 0.0185 -0.1722 0.022 Uiso 1 1 calc R
C27 C 0.6763(5) 0.08895(17) -0.10787(13) 0.0160(8) Uani 1 1 d .
H27 H 0.5977 0.1281 -0.1078 0.021 Uiso 1 1 calc R
C28 C 0.8804(5) 0.10868(19) -0.08531(13) 0.0229(9) Uani 1 1 d .
H28A H 0.9169 0.1502 -0.1013 0.030 Uiso 1 1 calc R
H28B H 0.9776 0.0775 -0.0974 0.030 Uiso 1 1 calc R
C29 C 0.8596(5) 0.1111(2) -0.01486(13) 0.0239(9) Uani 1 1 d .
H29A H 0.9505 0.0818 0.0042 0.031 Uiso 1 1 calc R
H29B H 0.8846 0.1539 0.0001 0.031 Uiso 1 1 calc R
C30 C 0.6460(5) 0.09086(18) -0.00141(14) 0.0196(8) Uani 1 1 d .
C31 C 0.5959(5) 0.04708(17) -0.05653(13) 0.0158(8) Uani 1 1 d .
C32 C 0.3798(5) 0.03411(18) -0.06772(13) 0.0200(9) Uani 1 1 d .
H32A H 0.3073 0.0738 -0.0643 0.026 Uiso 1 1 calc R
H32B H 0.3312 0.0048 -0.0372 0.026 Uiso 1 1 calc R
C33 C 0.3480(5) 0.00513(17) -0.13121(13) 0.0197(9) Uani 1 1 d .
H33A H 0.2095 -0.0003 -0.1383 0.026 Uiso 1 1 calc R
H33B H 0.4084 -0.0368 -0.1329 0.026 Uiso 1 1 calc R
C34 C 0.4346(5) 0.04786(18) -0.18147(13) 0.0169(8) Uani 1 1 d .
H34 H 0.3709 0.0896 -0.1775 0.022 Uiso 1 1 calc R
C35 C 0.3912(5) 0.02471(16) -0.24582(14) 0.0160(8) Uani 1 1 d .
C36 C 0.2199(5) -0.00696(17) -0.25991(13) 0.0200(9) Uani 1 1 d .
H36 H 0.1348 -0.0174 -0.2286 0.026 Uiso 1 1 calc R
C37 C 0.1697(5) -0.02387(18) -0.31887(13) 0.0209(9) Uani 1 1 d .
H37 H 0.0544 -0.0457 -0.3267 0.027 Uiso 1 1 calc R
C38 C 0.7061(5) -0.01658(17) -0.04927(15) 0.0256(9) Uani 1 1 d .
H38A H 0.6523 -0.0401 -0.0158 0.033 Uiso 1 1 calc R
H38B H 0.8413 -0.0081 -0.0417 0.033 Uiso 1 1 calc R
H38C H 0.6932 -0.0413 -0.0858 0.033 Uiso 1 1 calc R
C39 C 0.5174(6) 0.14796(19) -0.00047(15) 0.0235(9) Uani 1 1 d .
C40 C 0.4131(6) 0.1927(2) -0.00170(16) 0.0359(11) Uani 1 1 d .
H40 H 0.3306 0.2279 -0.0027 0.047 Uiso 1 1 calc R
H1O1 H 0.843(4) 0.3979(19) 0.5932(18) 0.073(18) Uiso 1 1 d D
H2O2 H 0.929(3) 0.086(2) 0.159(2) 0.085(18) Uiso 1 1 d D
H3O3 H 0.133(3) -0.0364(19) -0.4288(16) 0.056(15) Uiso 1 1 d D
H4O4 H 0.674(5) 0.0791(15) 0.0851(11) 0.041(12) Uiso 1 1 d D

loop_
_atom_site_aniso_label
_atom_site_aniso_U_11
_atom_site_aniso_U_22
_atom_site_aniso_U_33
_atom_site_aniso_U_23
_atom_site_aniso_U_13
_atom_site_aniso_U_12
O1 0.0435(19) 0.0344(19) 0.0212(13) -0.0095(13) -0.0018(13) -0.0051(17)
O2 0.0326(17) 0.0213(16) 0.0255(13) -0.0070(13) -0.0036(13) 0.0057(14)
O3 0.0325(17) 0.0378(18) 0.0159(12) -0.0053(13) -0.0039(12) -0.0061(15)
O4 0.0316(15) 0.0265(16) 0.0120(12) 0.0022(13) -0.0025(11) -0.0036(13)
C1 0.030(2) 0.023(2) 0.0215(18) 0.0004(18) -0.0005(17) -0.009(2)
C2 0.025(2) 0.018(2) 0.0260(19) -0.0037(17) 0.0029(17) 0.0001(19)
C3 0.025(2) 0.016(2) 0.0177(18) 0.0015(16) -0.0005(16) -0.0008(18)
C4 0.023(2) 0.024(2) 0.0268(19) -0.0043(18) -0.0034(17) 0.005(2)
C5 0.022(2) 0.020(2) 0.0236(18) -0.0018(17) -0.0039(16) 0.0061(18)
C6 0.019(2) 0.015(2) 0.0183(16) 0.0015(16) 0.0002(15) 0.0001(17)
C7 0.0172(19) 0.016(2) 0.0171(16) -0.0005(16) -0.0016(15) 0.0009(17)
C8 0.025(2) 0.034(3) 0.0250(19) -0.0058(19) -0.0119(18) 0.011(2)
C9 0.028(2) 0.028(2) 0.0231(18) -0.0024(19) -0.0095(17) 0.005(2)
C10 0.026(2) 0.019(2) 0.0188(17) -0.0036(17) -0.0008(16) 0.0012(19)
C11 0.020(2) 0.019(2) 0.0173(17) 0.0026(17) 0.0028(16) 0.0027(18)
C12 0.029(2) 0.023(2) 0.0222(18) -0.0033(18) -0.0025(17) 0.0082(19)
C13 0.033(2) 0.025(2) 0.0213(18) -0.0032(19) -0.0091(17) 0.011(2)
C14 0.0189(19) 0.020(2) 0.0197(17) 0.0012(17) 0.0012(16) 0.0001(18)
C15 0.021(2) 0.018(2) 0.0191(17) 0.0018(17) -0.0034(16) -0.0034(18)
C16 0.024(2) 0.024(2) 0.030(2) -0.0014(19) -0.0021(18) 0.0034(19)
C17 0.030(2) 0.028(2) 0.0249(19) 0.0004(19) -0.0119(18) -0.006(2)
C18 0.044(3) 0.023(2) 0.0246(19) -0.0018(18) 0.0044(18) -0.003(2)
C19 0.024(2) 0.030(2) 0.0170(18) 0.0014(18) 0.0012(17) 0.005(2)
C20 0.032(2) 0.047(3) 0.027(2) 0.004(2) 0.0082(19) 0.002(2)
C21 0.023(2) 0.021(2) 0.0163(17) -0.0019(17) -0.0015(15) 0.0064(19)
C22 0.0193(19) 0.020(2) 0.0184(17) 0.0012(17) 0.0023(15) 0.0015(18)
C23 0.020(2) 0.015(2) 0.0195(17) -0.0023(16) -0.0023(16) 0.0031(17)
C24 0.024(2) 0.028(2) 0.0170(17) -0.0018(18) 0.0024(16) -0.0033(19)
C25 0.017(2) 0.027(2) 0.0193(17) -0.0006(17) -0.0013(15) -0.0074(18)
C26 0.0168(19) 0.018(2) 0.0163(17) -0.0023(16) 0.0022(14) 0.0018(17)
C27 0.0190(19) 0.013(2) 0.0157(16) -0.0002(16) 0.0001(15) -0.0031(17)
C28 0.018(2) 0.028(2) 0.0225(18) 0.0008(18) 0.0004(16) -0.0073(19)
C29 0.023(2) 0.029(2) 0.0192(18) -0.0015(18) -0.0044(16) -0.0068(19)
C30 0.020(2) 0.023(2) 0.0151(16) 0.0018(17) 0.0004(15) -0.0033(18)
C31 0.0171(18) 0.017(2) 0.0137(15) 0.0001(16) 0.0007(15) -0.0002(17)
C32 0.023(2) 0.023(2) 0.0135(17) -0.0009(16) 0.0021(15) -0.0041(18)
C33 0.019(2) 0.020(2) 0.0195(17) -0.0008(17) 0.0033(15) -0.0037(18)
C34 0.0160(19) 0.017(2) 0.0176(16) -0.0025(16) 0.0016(14) -0.0006(17)
C35 0.0171(19) 0.012(2) 0.0191(17) 0.0031(16) 0.0012(15) 0.0023(17)
C36 0.021(2) 0.020(2) 0.0190(17) 0.0030(17) 0.0018(15) -0.0017(18)
C37 0.018(2) 0.024(2) 0.0206(17) -0.0010(18) -0.0031(15) -0.0040(18)
C38 0.030(2) 0.024(2) 0.0228(18) -0.0025(19) -0.0025(17) -0.001(2)
C39 0.033(2) 0.026(2) 0.0113(16) -0.0042(18) 0.0007(17) -0.003(2)
C40 0.050(3) 0.029(3) 0.029(2) -0.004(2) 0.004(2) 0.013(2)

loop_
_atom_type_symbol
_atom_type_description
_atom_type_scat_dispersion_real
_atom_type_scat_dispersion_imag
_atom_type_scat_source
C C 0.0033 0.0016 'International Tables Vol C Tables 4.2.6.8 and 6.1.1.4'
H H 0.0000 0.0000 'International Tables Vol C Tables 4.2.6.8 and 6.1.1.4'
O O 0.0106 0.0060 'International Tables Vol C Tables 4.2.6.8 and 6.1.1.4'

loop_
_geom_angle_atom_site_label_1
_geom_angle_atom_site_label_2
_geom_angle_atom_site_label_3
_geom_angle
C1 O1 H1O1 111(3)
C10 O2 H2O2 109(3)
C21 O3 H3O3 110(2)
C30 O4 H4O4 110(2)
C17 C1 C2 119.8(3)
C17 C1 O1 117.9(3)
C2 C1 O1 122.3(4)
C1 C2 C3 121.1(3)
C1 C2 H2 119.4
C3 C2 H2 119.4
C15 C3 C2 119.5(3)
C15 C3 C4 122.6(3)
C2 C3 C4 117.9(3)
C3 C4 C5 113.0(3)
C3 C4 H4A 109.0
C5 C4 H4A 109.0
C3 C4 H4B 109.0
C5 C4 H4B 109.0
H4A C4 H4B 107.8
C4 C5 C6 109.9(3)
C4 C5 H5A 109.7
C6 C5 H5A 109.7
C4 C5 H5B 109.7
C6 C5 H5B 109.7
H5A C5 H5B 108.2
C5 C6 C7 113.3(3)
C5 C6 C14 110.6(3)
C7 C6 C14 107.5(3)
C5 C6 H6 108.4
C7 C6 H6 108.4
C14 C6 H6 108.4
C6 C7 C8 119.1(3)
C6 C7 C11 112.8(3)
C8 C7 C11 104.7(3)
C6 C7 H7 106.5
C8 C7 H7 106.5
C11 C7 H7 106.5
C7 C8 C9 103.9(3)
C7 C8 H8A 111.0
C9 C8 H8A 111.0
C7 C8 H8B 111.0
C9 C8 H8B 111.0
H8A C8 H8B 109.0
C8 C9 C10 106.7(3)
C8 C9 H9A 110.4
C10 C9 H9A 110.4
C8 C9 H9B 110.4
C10 C9 H9B 110.4
H9A C9 H9B 108.6
O2 C10 C19 108.8(3)
O2 C10 C9 107.4(3)
C19 C10 C9 111.2(3)
O2 C10 C11 114.7(3)
C19 C10 C11 111.1(3)
C9 C10 C11 103.5(3)
C12 C11 C7 108.8(3)
C12 C11 C18 110.5(3)
C7 C11 C18 113.0(3)
C12 C11 C10 117.1(3)
C7 C11 C10 99.5(3)
C18 C11 C10 107.7(3)
C11 C12 C13 111.9(3)
C11 C12 H12A 109.2
C13 C12 H12A 109.2
C11 C12 H12B 109.2
C13 C12 H12B 109.2
H12A C12 H12B 107.9
C12 C13 C14 112.4(3)
C12 C13 H13A 109.1
C14 C13 H13A 109.1
C12 C13 H13B 109.1
C14 C13 H13B 109.1
H13A C13 H13B 107.9
C15 C14 C6 111.8(3)
C15 C14 C13 114.6(3)
C6 C14 C13 110.4(3)
C15 C14 H14 106.5
C6 C14 H14 106.5
C13 C14 H14 106.5
C3 C15 C16 118.3(3)
C3 C15 C14 121.0(3)
C16 C15 C14 120.7(3)
C17 C16 C15 122.0(4)
C17 C16 H16 119.0
C15 C16 H16 119.0
C1 C17 C16 119.3(3)
C1 C17 H17 120.3
C16 C17 H17 120.3
C11 C18 H18A 109.5
C11 C18 H18B 109.5
H18A C18 H18B 109.5
C11 C18 H18C 109.5
H18A C18 H18C 109.5
H18B C18 H18C 109.5
C20 C19 C10 178.9(4)
C19 C20 H20 180.0
O3 C21 C22 118.1(3)
O3 C21 C37 122.6(3)
C22 C21 C37 119.3(3)
C21 C22 C23 121.7(3)
C21 C22 H22 119.2
C23 C22 H22 119.2
C35 C23 C22 119.4(3)
C35 C23 C24 122.3(3)
C22 C23 C24 118.3(3)
C23 C24 C25 114.2(3)
C23 C24 H24A 108.7
C25 C24 H24A 108.7
C23 C24 H24B 108.7
C25 C24 H24B 108.7
H24A C24 H24B 107.6
C24 C25 C26 111.1(3)
C24 C25 H25A 109.4
C26 C25 H25A 109.4
C24 C25 H25B 109.4
C26 C25 H25B 109.4
H25A C25 H25B 108.0
C25 C26 C34 109.7(3)
C25 C26 C27 112.1(3)
C34 C26 C27 108.1(3)
C25 C26 H26 108.9
C34 C26 H26 108.9
C27 C26 H26 108.9
C26 C27 C31 113.7(3)
C26 C27 C28 120.1(3)
C31 C27 C28 104.0(2)
C26 C27 H27 106.0
C31 C27 H27 106.0
C28 C27 H27 106.0
C27 C28 C29 104.3(3)
C27 C28 H28A 110.9
C29 C28 H28A 110.9
C27 C28 H28B 110.9
C29 C28 H28B 110.9
H28A C28 H28B 108.9
C30 C29 C28 105.5(3)
C30 C29 H29A 110.6
C28 C29 H29A 110.6
C30 C29 H29B 110.6
C28 C29 H29B 110.6
H29A C29 H29B 108.8
O4 C30 C39 109.5(3)
O4 C30 C29 113.1(3)
C39 C30 C29 110.2(3)
O4 C30 C31 110.7(3)
C39 C30 C31 110.6(3)
C29 C30 C31 102.6(3)
C32 C31 C27 109.4(3)
C32 C31 C38 109.9(3)
C27 C31 C38 113.2(3)
C32 C31 C30 116.3(3)
C27 C31 C30 99.3(3)
C38 C31 C30 108.5(3)
C31 C32 C33 110.7(3)
C31 C32 H32A 109.5
C33 C32 H32A 109.5
C31 C32 H32B 109.5
C33 C32 H32B 109.5
H32A C32 H32B 108.1
C32 C33 C34 111.7(3)
C32 C33 H33A 109.3
C34 C33 H33A 109.3
C32 C33 H33B 109.3
C34 C33 H33B 109.3
H33A C33 H33B 107.9
C35 C34 C26 112.5(3)
C35 C34 C33 114.1(3)
C26 C34 C33 111.1(3)
C35 C34 H34 106.2
C26 C34 H34 106.2
C33 C34 H34 106.2
C36 C35 C23 118.0(3)
C36 C35 C34 121.7(3)
C23 C35 C34 120.2(3)
C35 C36 C37 122.8(3)
C35 C36 H36 118.6
C37 C36 H36 118.6
C36 C37 C21 118.8(3)
C36 C37 H37 120.6
C21 C37 H37 120.6
C31 C38 H38A 109.5
C31 C38 H38B 109.5
H38A C38 H38B 109.5
C31 C38 H38C 109.5
H38A C38 H38C 109.5
H38B C38 H38C 109.5
C40 C39 C30 177.7(4)
C39 C40 H40 180.0

loop_
_geom_bond_atom_site_label_1
_geom_bond_atom_site_label_2
_geom_bond_distance
O1 C1 1.382(4)
O1 H1O1 0.892(10)
O2 C10 1.438(4)
O2 H2O2 0.901(10)
O3 C21 1.364(4)
O3 H3O3 0.901(10)
O4 C30 1.432(4)
O4 H4O4 0.890(10)
C1 C17 1.377(5)
C1 C2 1.379(5)
C2 C3 1.397(4)
C2 H2 0.9300
C3 C15 1.391(5)
C3 C4 1.512(5)
C4 C5 1.519(4)
C4 H4A 0.9700
C4 H4B 0.9700
C5 C6 1.520(4)
C5 H5A 0.9700
C5 H5B 0.9700
C6 C7 1.527(4)
C6 C14 1.538(5)
C6 H6 0.9800
C7 C8 1.530(4)
C7 C11 1.532(5)
C7 H7 0.9800
C8 C9 1.546(5)
C8 H8A 0.9700
C8 H8B 0.9700
C9 C10 1.551(5)
C9 H9A 0.9700
C9 H9B 0.9700
C10 C19 1.481(5)
C10 C11 1.567(4)
C11 C12 1.529(5)
C11 C18 1.537(5)
C12 C13 1.536(4)
C12 H12A 0.9700
C12 H12B 0.9700
C13 C14 1.542(5)
C13 H13A 0.9700
C13 H13B 0.9700
C14 C15 1.529(4)
C14 H14 0.9800
C15 C16 1.395(5)
C16 C17 1.382(4)
C16 H16 0.9300
C17 H17 0.9300
C18 H18A 0.9600
C18 H18B 0.9600
C18 H18C 0.9600
C19 C20 1.173(5)
C20 H20 0.9300
C21 C22 1.377(5)
C21 C37 1.393(4)
C22 C23 1.401(4)
C22 H22 0.9300
C23 C35 1.400(4)
C23 C24 1.501(4)
C24 C25 1.524(4)
C24 H24A 0.9700
C24 H24B 0.9700
C25 C26 1.525(4)
C25 H25A 0.9700
C25 H25B 0.9700
C26 C34 1.528(4)
C26 C27 1.529(4)
C26 H26 0.9800
C27 C31 1.533(4)
C27 C28 1.543(4)
C27 H27 0.9800
C28 C29 1.560(4)
C28 H28A 0.9700
C28 H28B 0.9700
C29 C30 1.555(5)
C29 H29A 0.9700
C29 H29B 0.9700
C30 C39 1.485(5)
C30 C31 1.560(4)
C31 C32 1.529(4)
C31 C38 1.539(5)
C32 C33 1.541(4)
C32 H32A 0.9700
C32 H32B 0.9700
C33 C34 1.542(4)
C33 H33A 0.9700
C33 H33B 0.9700
C34 C35 1.528(4)
C34 H34 0.9800
C35 C36 1.385(5)
C36 C37 1.390(4)
C36 H36 0.9300
C37 H37 0.9300
C38 H38A 0.9600
C38 H38B 0.9600
C38 H38C 0.9600
C39 C40 1.178(5)
C40 H40 0.9300

loop_
_geom_hbond_atom_site_label_D
_geom_hbond_atom_site_label_H
_geom_hbond_atom_site_label_A
_geom_hbond_distance_DH
_geom_hbond_distance_HA
_geom_hbond_distance_DA
_geom_hbond_angle_DHA
_geom_hbond_site_symmetry_A
O3 H3O3 O4 0.901(10) 1.863(13) 2.755(4) 170(4) 2_554
O4 H4O4 O2 0.890(10) 1.905(15) 2.768(3) 163(4) .

loop_
_geom_torsion_atom_site_label_1
_geom_torsion_atom_site_label_2
_geom_torsion_atom_site_label_3
_geom_torsion_atom_site_label_4
_geom_torsion
C17 C1 C2 C3 0.8(6)
O1 C1 C2 C3 -178.4(3)
C1 C2 C3 C15 0.4(5)
C1 C2 C3 C4 178.6(3)
C15 C3 C4 C5 -17.2(5)
C2 C3 C4 C5 164.7(3)
C3 C4 C5 C6 47.0(4)
C4 C5 C6 C7 174.9(3)
C4 C5 C6 C14 -64.2(4)
C5 C6 C7 C8 -52.2(5)
C14 C6 C7 C8 -174.8(3)
C5 C6 C7 C11 -175.4(3)
C14 C6 C7 C11 62.0(4)
C6 C7 C8 C9 -161.0(3)
C11 C7 C8 C9 -33.8(4)
C7 C8 C9 C10 7.2(4)
C8 C9 C10 O2 142.8(3)
C8 C9 C10 C19 -98.2(3)
C8 C9 C10 C11 21.2(4)
C6 C7 C11 C12 -59.6(4)
C8 C7 C11 C12 169.4(3)
C6 C7 C11 C18 63.5(4)
C8 C7 C11 C18 -67.5(3)
C6 C7 C11 C10 177.4(3)
C8 C7 C11 C10 46.4(3)
O2 C10 C11 C12 85.7(4)
C19 C10 C11 C12 -38.2(5)
C9 C10 C11 C12 -157.7(3)
O2 C10 C11 C7 -157.4(3)
C19 C10 C11 C7 78.7(3)
C9 C10 C11 C7 -40.8(3)
O2 C10 C11 C18 -39.4(4)
C19 C10 C11 C18 -163.3(3)
C9 C10 C11 C18 77.2(3)
C7 C11 C12 C13 53.4(4)
C18 C11 C12 C13 -71.2(4)
C10 C11 C12 C13 165.1(3)
C11 C12 C13 C14 -53.1(4)
C5 C6 C14 C15 48.9(4)
C7 C6 C14 C15 173.1(3)
C5 C6 C14 C13 177.7(3)
C7 C6 C14 C13 -58.0(4)
C12 C13 C14 C15 -177.3(3)
C12 C13 C14 C6 55.4(4)
C2 C3 C15 C16 -1.2(5)
C4 C3 C15 C16 -179.3(3)
C2 C3 C15 C14 -179.1(3)
C4 C3 C15 C14 2.9(5)
C6 C14 C15 C3 -18.7(5)
C13 C14 C15 C3 -145.3(3)
C6 C14 C15 C16 163.6(3)
C13 C14 C15 C16 36.9(5)
C3 C15 C16 C17 0.9(6)
C14 C15 C16 C17 178.8(3)
C2 C1 C17 C16 -1.1(6)
O1 C1 C17 C16 178.2(3)
C15 C16 C17 C1 0.2(6)
O2 C10 C19 C20 -19(19)
C9 C10 C19 C20 -138(19)
C11 C10 C19 C20 108(19)
O3 C21 C22 C23 179.5(3)
C37 C21 C22 C23 -0.8(5)
C21 C22 C23 C35 -0.4(5)
C21 C22 C23 C24 178.1(3)
C35 C23 C24 C25 -16.5(5)
C22 C23 C24 C25 165.0(3)
C23 C24 C25 C26 43.3(4)
C24 C25 C26 C34 -61.6(4)
C24 C25 C26 C27 178.3(3)
C25 C26 C27 C31 179.6(3)
C34 C26 C27 C31 58.5(4)
C25 C26 C27 C28 -56.5(4)
C34 C26 C27 C28 -177.6(3)
C26 C27 C28 C29 -159.2(3)
C31 C27 C28 C29 -30.7(4)
C27 C28 C29 C30 1.4(4)
C28 C29 C30 O4 147.0(3)
C28 C29 C30 C39 -90.1(3)
C28 C29 C30 C31 27.7(4)
C26 C27 C31 C32 -57.9(4)
C28 C27 C31 C32 169.8(3)
C26 C27 C31 C38 64.9(4)
C28 C27 C31 C38 -67.3(3)
C26 C27 C31 C30 179.8(3)
C28 C27 C31 C30 47.5(3)
O4 C30 C31 C32 76.0(4)
C39 C30 C31 C32 -45.5(4)
C29 C30 C31 C32 -163.0(3)
O4 C30 C31 C27 -166.9(3)
C39 C30 C31 C27 71.6(3)
C29 C30 C31 C27 -45.9(3)
O4 C30 C31 C38 -48.5(3)
C39 C30 C31 C38 -170.0(3)
C29 C30 C31 C38 72.5(3)
C27 C31 C32 C33 54.5(4)
C38 C31 C32 C33 -70.3(3)
C30 C31 C32 C33 165.9(3)
C31 C32 C33 C34 -55.5(4)
C25 C26 C34 C35 51.7(4)
C27 C26 C34 C35 174.2(3)
C25 C26 C34 C33 -179.0(3)
C27 C26 C34 C33 -56.5(4)
C32 C33 C34 C35 -174.7(3)
C32 C33 C34 C26 57.0(4)
C22 C23 C35 C36 1.0(5)
C24 C23 C35 C36 -177.5(3)
C22 C23 C35 C34 -174.0(3)
C24 C23 C35 C34 7.6(5)
C26 C34 C35 C36 159.9(3)
C33 C34 C35 C36 32.2(4)
C26 C34 C35 C23 -25.4(5)
C33 C34 C35 C23 -153.1(3)
C23 C35 C36 C37 -0.3(5)
C34 C35 C36 C37 174.6(3)
C35 C36 C37 C21 -1.0(6)
O3 C21 C37 C36 -178.8(3)
C22 C21 C37 C36 1.5(5)
O4 C30 C39 C40 -131(10)
C29 C30 C39 C40 104(11)
C31 C30 C39 C40 -9(11)
